data_4501686
loop_
_publ_author_name
'Long, Sihui'
'Li, Tonglei'

_publ_section_title
;
 Enforcing Molecule&#x2019;s \p-Conjugation and Consequent Formation of
 the Acid&#x2212;Acid Homosynthon over the Acid&#x2212;Pyridine
 Heterosynthon in 2-Anilinonicotinic Acids
;
_journal_issue 6
_journal_name_full 'Crystal Growth &amp; Design'
_journal_page_first 2465
_journal_paper_doi 10.1021/cg100227s
_journal_volume 10
_journal_year 2010
_chemical_formula_moiety 'C12 H8 F2 N2 O2'
_chemical_formula_sum 'C12 H8 F2 N2 O2'
_chemical_formula_weight 250.20
_chemical_name_systematic
; 
 ? 
;
_space_group_IT_number 14
_space_group_name_Hall '-P 2ybc'
_symmetry_cell_setting monoclinic
_symmetry_space_group_name_Hall '-P 2ybc'
_symmetry_space_group_name_H-M 'P 1 21/c 1'
_atom_sites_solution_hydrogens geom
_atom_sites_solution_primary direct
_atom_sites_solution_secondary difmap
_audit_creation_method SHELXL-97
_cell_angle_alpha 90.00
_cell_angle_beta 95.0034(15)
_cell_angle_gamma 90.00
_cell_formula_units_Z 4
_cell_length_a 3.6888(1)
_cell_length_b 21.3264(8)
_cell_length_c 13.7054(6)
_cell_measurement_reflns_used 2500
_cell_measurement_temperature 90(2)
_cell_measurement_theta_max 27.48
_cell_measurement_theta_min 1.00
_cell_volume 1074.08(7)
_computing_cell_refinement 'DENZO-SMN (Nonius, 1997)'
_computing_data_collection 'COLLECT (Nonius, 2002)'
_computing_data_reduction 'DENZO-SMN (Nonius, 1997)'
_computing_molecular_graphics 'XP in SHELXTL (Bruker, 1995)'
_computing_publication_material 'SHELX-97 and local procedures'
_computing_structure_refinement 'SHELXL-97 (Sheldrick, 1997)'
_computing_structure_solution 'SHELXS-97 (Sheldrick, 1990)'
_diffrn_ambient_temperature 90(2)
_diffrn_detector_area_resol_mean 18
_diffrn_measured_fraction_theta_full 0.999
_diffrn_measured_fraction_theta_max 0.999
_diffrn_measurement_device_type 'Nonius KappaCCD diffractometer'
_diffrn_measurement_method '\w scans at fixed \c = 55\%'
_diffrn_radiation_monochromator graphite
_diffrn_radiation_source 'fine-focus sealed tube'
_diffrn_radiation_type MoK\a
_diffrn_radiation_wavelength 0.71073
_diffrn_reflns_av_R_equivalents 0.0357
_diffrn_reflns_av_sigmaI/netI 0.0524
_diffrn_reflns_limit_h_max 4
_diffrn_reflns_limit_h_min -4
_diffrn_reflns_limit_k_max 27
_diffrn_reflns_limit_k_min -26
_diffrn_reflns_limit_l_max 17
_diffrn_reflns_limit_l_min -17
_diffrn_reflns_number 4721
_diffrn_reflns_theta_full 27.45
_diffrn_reflns_theta_max 27.45
_diffrn_reflns_theta_min 1.77
_exptl_absorpt_coefficient_mu 0.130
_exptl_absorpt_correction_T_max 0.9871
_exptl_absorpt_correction_T_min 0.9497
_exptl_absorpt_correction_type multi-scan
_exptl_absorpt_process_details 'Scalepack (Otwinowski & Minor, 1997)'
_exptl_crystal_colour yellow
_exptl_crystal_density_diffrn 1.547
_exptl_crystal_density_method 'not measured'
_exptl_crystal_description rod
_exptl_crystal_F_000 512
_exptl_crystal_size_max 0.40
_exptl_crystal_size_mid 0.10
_exptl_crystal_size_min 0.10
_refine_diff_density_max 0.375
_refine_diff_density_min -0.280
_refine_diff_density_rms 0.071
_refine_ls_extinction_method none
_refine_ls_goodness_of_fit_ref 1.065
_refine_ls_hydrogen_treatment constr
_refine_ls_matrix_type full
_refine_ls_number_parameters 164
_refine_ls_number_reflns 2455
_refine_ls_number_restraints 0
_refine_ls_restrained_S_all 1.065
_refine_ls_R_factor_all 0.1048
_refine_ls_R_factor_gt 0.0648
_refine_ls_shift/su_max 0.001
_refine_ls_shift/su_mean 0.000
_refine_ls_structure_factor_coef Fsqd
_refine_ls_weighting_details 'calc w=1/[\s^2^(Fo^2^)+(0.0821P)^2^+1.1612P] where P=(Fo^2^+2Fc^2^)/3'
_refine_ls_weighting_scheme calc
_refine_ls_wR_factor_gt 0.1680
_refine_ls_wR_factor_ref 0.1881
_reflns_number_gt 1611
_reflns_number_total 2455
_reflns_threshold_expression >2\s(I)
_cod_data_source_file cg100227s_si_004.cif
_cod_data_source_block shelxl
_cod_original_sg_symbol_H-M P21/c
_cod_database_code 4501686

loop_
_symmetry_equiv_pos_as_xyz
'x, y, z'
'-x, y+1/2, -z+1/2'
'-x, -y, -z'
'x, -y-1/2, z-1/2'

loop_
_atom_site_label
_atom_site_type_symbol
_atom_site_fract_x
_atom_site_fract_y
_atom_site_fract_z
_atom_site_U_iso_or_equiv
_atom_site_adp_type
_atom_site_occupancy
_atom_site_symmetry_multiplicity
_atom_site_calc_flag
_atom_site_refinement_flags
F1 F 0.3102(6) 0.17415(8) 0.62994(13) 0.0433(5) Uani 1 1 d .
O16 O -0.4209(6) -0.06482(9) 0.58719(14) 0.0315(5) Uani 1 1 d .
H16 H -0.5157 -0.0552 0.5312 0.047 Uiso 1 1 calc R
F2 F 0.5753(6) 0.28449(8) 0.69547(15) 0.0473(6) Uani 1 1 d .
O15 O -0.2419(6) 0.03579(9) 0.58459(14) 0.0302(5) Uani 1 1 d .
N1 N 0.2227(6) 0.01463(11) 0.87838(16) 0.0252(5) Uani 1 1 d .
N7 N 0.1086(6) 0.08286(11) 0.74731(16) 0.0266(6) Uani 1 1 d .
H7 H 0.0236 0.0867 0.6856 0.032 Uiso 1 1 calc R
C8 C 0.2537(7) 0.13767(13) 0.7914(2) 0.0251(6) Uani 1 1 d .
C14 C -0.2553(7) -0.01511(13) 0.62831(19) 0.0253(6) Uani 1 1 d .
C3 C -0.0933(7) -0.02504(13) 0.72897(19) 0.0237(6) Uani 1 1 d .
C6 C 0.1972(8) -0.04347(13) 0.9159(2) 0.0277(6) Uani 1 1 d .
H6 H 0.2964 -0.0501 0.9814 0.033 Uiso 1 1 calc R
C4 C -0.1062(7) -0.08421(13) 0.7713(2) 0.0261(6) Uani 1 1 d .
H4 H -0.2148 -0.1181 0.7343 0.031 Uiso 1 1 calc R
C13 C 0.2989(8) 0.15095(14) 0.8917(2) 0.0300(7) Uani 1 1 d .
H13 H 0.2372 0.1202 0.9377 0.036 Uiso 1 1 calc R
C9 C 0.3512(8) 0.18474(14) 0.7284(2) 0.0312(7) Uani 1 1 d .
C5 C 0.0370(8) -0.09413(13) 0.8661(2) 0.0276(6) Uani 1 1 d .
H5 H 0.0263 -0.1342 0.8961 0.033 Uiso 1 1 calc R
C12 C 0.4328(8) 0.20866(14) 0.9246(2) 0.0349(7) Uani 1 1 d .
H12 H 0.4604 0.2167 0.9930 0.042 Uiso 1 1 calc R
C2 C 0.0797(7) 0.02415(12) 0.78628(19) 0.0225(6) Uani 1 1 d .
C11 C 0.5273(9) 0.25473(15) 0.8609(2) 0.0381(8) Uani 1 1 d .
H11 H 0.6189 0.2941 0.8842 0.046 Uiso 1 1 calc R
C10 C 0.4839(9) 0.24164(14) 0.7622(2) 0.0344(7) Uani 1 1 d .

loop_
_atom_site_aniso_label
_atom_site_aniso_U_11
_atom_site_aniso_U_22
_atom_site_aniso_U_33
_atom_site_aniso_U_23
_atom_site_aniso_U_13
_atom_site_aniso_U_12
F1 0.0632(13) 0.0384(11) 0.0283(10) 0.0058(8) 0.0047(8) -0.0038(9)
O16 0.0372(12) 0.0322(11) 0.0234(10) -0.0009(8) -0.0077(9) -0.0038(9)
F2 0.0571(13) 0.0327(10) 0.0526(12) 0.0101(9) 0.0075(10) -0.0067(9)
O15 0.0341(12) 0.0334(11) 0.0218(10) 0.0019(8) -0.0059(8) -0.0033(9)
N1 0.0226(12) 0.0315(13) 0.0207(12) 0.0014(10) -0.0027(9) 0.0006(10)
N7 0.0285(13) 0.0294(13) 0.0204(12) 0.0010(9) -0.0062(9) -0.0026(10)
C8 0.0220(14) 0.0271(14) 0.0256(14) 0.0022(11) -0.0019(11) 0.0013(11)
C14 0.0224(14) 0.0311(15) 0.0222(14) -0.0006(12) 0.0005(11) 0.0017(11)
C3 0.0194(13) 0.0312(15) 0.0200(13) -0.0003(11) -0.0009(10) 0.0008(11)
C6 0.0274(15) 0.0329(16) 0.0218(14) 0.0013(12) -0.0044(11) 0.0040(12)
C4 0.0261(15) 0.0273(15) 0.0247(14) -0.0024(11) 0.0005(11) 0.0025(11)
C13 0.0326(16) 0.0295(15) 0.0267(15) 0.0017(12) -0.0041(12) 0.0010(12)
C9 0.0317(16) 0.0367(17) 0.0246(15) 0.0030(12) -0.0001(12) 0.0022(13)
C5 0.0310(15) 0.0257(14) 0.0256(15) 0.0034(11) 0.0005(12) 0.0011(12)
C12 0.0389(18) 0.0342(17) 0.0296(16) -0.0023(13) -0.0081(13) 0.0016(14)
C2 0.0179(13) 0.0274(14) 0.0222(14) 0.0019(11) 0.0016(10) 0.0033(11)
C11 0.0356(17) 0.0306(16) 0.0460(19) -0.0018(14) -0.0088(14) -0.0019(13)
C10 0.0323(16) 0.0288(16) 0.0413(18) 0.0088(13) -0.0005(13) -0.0016(13)

loop_
_atom_type_symbol
_atom_type_description
_atom_type_scat_dispersion_real
_atom_type_scat_dispersion_imag
_atom_type_scat_source
C C 0.0033 0.0016 'International Tables Vol C Tables 4.2.6.8 and 6.1.1.4'
H H 0.0000 0.0000 'International Tables Vol C Tables 4.2.6.8 and 6.1.1.4'
F F 0.0171 0.0103 'International Tables Vol C Tables 4.2.6.8 and 6.1.1.4'
N N 0.0061 0.0033 'International Tables Vol C Tables 4.2.6.8 and 6.1.1.4'
O O 0.0106 0.0060 'International Tables Vol C Tables 4.2.6.8 and 6.1.1.4'

loop_
_geom_angle_atom_site_label_1
_geom_angle_atom_site_label_2
_geom_angle_atom_site_label_3
_geom_angle
C14 O16 H16 109.5
C2 N1 C6 117.6(2)
C2 N7 C8 129.4(2)
C2 N7 H7 115.3
C8 N7 H7 115.3
C9 C8 C13 116.7(3)
C9 C8 N7 116.4(2)
C13 C8 N7 126.9(3)
O15 C14 O16 122.0(2)
O15 C14 C3 123.2(2)
O16 C14 C3 114.8(2)
C4 C3 C2 117.9(2)
C4 C3 C14 119.7(2)
C2 C3 C14 122.4(2)
N1 C6 C5 124.8(3)
N1 C6 H6 117.6
C5 C6 H6 117.6
C5 C4 C3 120.6(3)
C5 C4 H4 119.7
C3 C4 H4 119.7
C12 C13 C8 120.5(3)
C12 C13 H13 119.8
C8 C13 H13 119.8
F1 C9 C10 119.1(3)
F1 C9 C8 118.8(3)
C10 C9 C8 122.1(3)
C4 C5 C6 117.3(3)
C4 C5 H5 121.3
C6 C5 H5 121.3
C11 C12 C13 122.0(3)
C11 C12 H12 119.0
C13 C12 H12 119.0
N1 C2 N7 117.9(2)
N1 C2 C3 121.8(2)
N7 C2 C3 120.3(2)
C10 C11 C12 117.6(3)
C10 C11 H11 121.2
C12 C11 H11 121.2
F2 C10 C9 118.0(3)
F2 C10 C11 120.8(3)
C9 C10 C11 121.2(3)

loop_
_geom_bond_atom_site_label_1
_geom_bond_atom_site_label_2
_geom_bond_distance
F1 C9 1.363(3)
O16 C14 1.325(3)
O16 H16 0.8400
F2 C10 1.356(3)
O15 C14 1.243(3)
N1 C2 1.340(3)
N1 C6 1.348(4)
N7 C2 1.369(3)
N7 C8 1.400(4)
N7 H7 0.8800
C8 C9 1.392(4)
C8 C13 1.400(4)
C14 C3 1.470(4)
C3 C4 1.391(4)
C3 C2 1.427(4)
C6 C5 1.383(4)
C6 H6 0.9500
C4 C5 1.376(4)
C4 H4 0.9500
C13 C12 1.387(4)
C13 H13 0.9500
C9 C10 1.374(4)
C5 H5 0.9500
C12 C11 1.379(4)
C12 H12 0.9500
C11 C10 1.376(5)
C11 H11 0.9500

loop_
_geom_torsion_atom_site_label_1
_geom_torsion_atom_site_label_2
_geom_torsion_atom_site_label_3
_geom_torsion_atom_site_label_4
_geom_torsion
C2 N7 C8 C9 160.6(3)
C2 N7 C8 C13 -21.9(5)
O15 C14 C3 C4 -177.2(3)
O16 C14 C3 C4 3.2(4)
O15 C14 C3 C2 2.8(4)
O16 C14 C3 C2 -176.8(2)
C2 N1 C6 C5 0.6(4)
C2 C3 C4 C5 1.4(4)
C14 C3 C4 C5 -178.6(3)
C9 C8 C13 C12 0.3(4)
N7 C8 C13 C12 -177.2(3)
C13 C8 C9 F1 -179.6(3)
N7 C8 C9 F1 -1.8(4)
C13 C8 C9 C10 -0.3(4)
N7 C8 C9 C10 177.5(3)
C3 C4 C5 C6 -1.0(4)
N1 C6 C5 C4 0.0(4)
C8 C13 C12 C11 -0.2(5)
C6 N1 C2 N7 -179.2(2)
C6 N1 C2 C3 -0.2(4)
C8 N7 C2 N1 -3.6(4)
C8 N7 C2 C3 177.4(3)
C4 C3 C2 N1 -0.8(4)
C14 C3 C2 N1 179.2(2)
C4 C3 C2 N7 178.2(2)
C14 C3 C2 N7 -1.8(4)
C13 C12 C11 C10 0.0(5)
F1 C9 C10 F2 -1.3(4)
C8 C9 C10 F2 179.4(3)
F1 C9 C10 C11 179.4(3)
C8 C9 C10 C11 0.1(5)
C12 C11 C10 F2 -179.2(3)
C12 C11 C10 C9 0.0(5)

loop_
_cod_related_entry_id
_cod_related_entry_database
_cod_related_entry_code
1 ChemSpider 30661345
